data_7714250
loop_
_publ_author_name
'Lan, Xiaofang'
'Zhang, Xin'
'Mei, Yanbo'
'Hu, Chaopeng'
'Liu, Liu Leo'

_publ_section_title
;
 Utilizing Bis(imino)dihydroacridanide Pincer Ligands in p-Block
 Chemistry: Synthesis and Catalysis of an Antimony Monocation Salt
;
_journal_name_full 'Dalton Transactions'
_journal_paper_doi 10.1039/D3DT03310D
_journal_year 2023
_chemical_formula_moiety 'C56 H58 Cl N5 Sb, C32 H12 B F24'
_chemical_formula_sum 'C88 H70 B Cl F24 N5 Sb'
_chemical_formula_weight 1821.50
_space_group_crystal_system triclinic
_space_group_IT_number 2
_space_group_name_Hall '-P 1'
_space_group_name_H-M_alt 'P -1'
_atom_sites_solution_hydrogens geom
_atom_sites_solution_primary dual
_audit_creation_date 2022-11-19
_audit_creation_method
;
Olex2 1.3
(compiled 2020.11.12 svn.r5f609507 for OlexSys, GUI svn.r6408)
;
_audit_update_record
;
2022-11-21 deposited with the CCDC.	2023-10-17 downloaded from the CCDC.
;
_cell_angle_alpha 84.139(2)
_cell_angle_beta 74.036(2)
_cell_angle_gamma 66.218(2)
_cell_formula_units_Z 2
_cell_length_a 16.8928(7)
_cell_length_b 17.0063(8)
_cell_length_c 19.8764(9)
_cell_measurement_reflns_used 9258
_cell_measurement_temperature 100.0
_cell_measurement_theta_max 53.66
_cell_measurement_theta_min 2.47
_cell_volume 5023.5(4)
_computing_cell_refinement 'SAINT V8.40B (?, 2016)'
_computing_data_reduction 'SAINT V8.40B (?, 2016)'
_computing_molecular_graphics 'Olex2 1.3 (Dolomanov et al., 2009)'
_computing_publication_material 'Olex2 1.3 (Dolomanov et al., 2009)'
_computing_structure_refinement 'SHELXL 2018/3 (Sheldrick, 2015)'
_computing_structure_solution 'SHELXT 2018/2 (Sheldrick, 2018)'
_diffrn_ambient_temperature 100.0
_diffrn_measured_fraction_theta_full 0.998
_diffrn_measured_fraction_theta_max 0.993
_diffrn_measurement_device_type 'Bruker APEX-II CCD'
_diffrn_measurement_method '\f and \w scans'
_diffrn_radiation_type GaK\a
_diffrn_radiation_wavelength 1.34139
_diffrn_reflns_av_R_equivalents 0.0669
_diffrn_reflns_av_unetI/netI 0.0550
_diffrn_reflns_Laue_measured_fraction_full 0.998
_diffrn_reflns_Laue_measured_fraction_max 0.993
_diffrn_reflns_limit_h_max 20
_diffrn_reflns_limit_h_min -20
_diffrn_reflns_limit_k_max 20
_diffrn_reflns_limit_k_min -20
_diffrn_reflns_limit_l_max 23
_diffrn_reflns_limit_l_min -23
_diffrn_reflns_number 107781
_diffrn_reflns_point_group_measured_fraction_full 0.998
_diffrn_reflns_point_group_measured_fraction_max 0.993
_diffrn_reflns_theta_full 53.594
_diffrn_reflns_theta_max 54.155
_diffrn_reflns_theta_min 2.011
_diffrn_source_current 3.0
_diffrn_source_power 0.20958
_diffrn_source_voltage 69.86
_diffrn_standards_number 0
_exptl_absorpt_coefficient_mu 2.126
_exptl_absorpt_correction_T_max 0.7506
_exptl_absorpt_correction_T_min 0.6799
_exptl_absorpt_correction_type multi-scan
_exptl_absorpt_process_details
;
SADABS-2016/2 (Bruker,2016/2) was used for absorption correction.
wR2(int) was 0.1028 before and 0.0651 after correction.
The Ratio of minimum to maximum transmission is 0.9058.
The \l/2 correction factor is Not present.
;
_exptl_crystal_colour violet
_exptl_crystal_colour_primary violet
_exptl_crystal_density_diffrn 1.204
_exptl_crystal_description block
_exptl_crystal_F_000 1844
_exptl_crystal_size_max 0.3
_exptl_crystal_size_mid 0.2
_exptl_crystal_size_min 0.15
_refine_diff_density_max 1.843
_refine_diff_density_min -1.753
_refine_diff_density_rms 0.127
_refine_ls_extinction_method none
_refine_ls_goodness_of_fit_ref 1.101
_refine_ls_hydrogen_treatment constr
_refine_ls_matrix_type full
_refine_ls_number_parameters 1118
_refine_ls_number_reflns 18455
_refine_ls_number_restraints 816
_refine_ls_restrained_S_all 1.222
_refine_ls_R_factor_all 0.1134
_refine_ls_R_factor_gt 0.0902
_refine_ls_shift/su_max 0.001
_refine_ls_shift/su_mean 0.000
_refine_ls_structure_factor_coef Fsqd
_refine_ls_weighting_details 'w=1/[\s^2^(Fo^2^)+(0.1339P)^2^+19.2986P] where P=(Fo^2^+2Fc^2^)/3'
_refine_ls_weighting_scheme calc
_refine_ls_wR_factor_gt 0.2432
_refine_ls_wR_factor_ref 0.2596
_reflns_Friedel_coverage 0.000
_reflns_number_gt 13739
_reflns_number_total 18455
_reflns_threshold_expression 'I > 2\s(I)'
_cod_data_source_file d3dt03310d2.cif
_cod_data_source_block LSbClB(ArF4)DMAP
_cod_database_code 7714250
_shelx_shelxl_version_number 2018/3
_shelx_space_group_comment
;
The symmetry employed for this shelxl refinement is uniquely defined
by the following loop, which should always be used as a source of
symmetry information in preference to the above space-group names.
They are only intended as comments.
;
_shelx_estimated_absorpt_t_max 0.741
_shelx_estimated_absorpt_t_min 0.568
_olex2_refinement_description
;
1. Fixed Uiso
 At 1.2 times of:
  All C(H) groups
 At 1.5 times of:
  All C(H,H,H) groups
2. Uiso/Uaniso restraints and constraints
C032 \\sim C03D \\sim C03E \\sim C03F \\sim C030 \\sim C02D \\sim C02R \\sim
C034 \\sim C037 \\sim C02W \\sim C02L \\sim C028: within 2A with sigma of 0.005
and sigma for terminal atoms of 0.01 within 2A
All non-hydrogen atoms have similar U: within 2A with sigma of 0.001 and sigma
for terminal atoms of 0.002 within 2A
3. Others
 Fixed Sof: F4(0.5) F5(0.5) F18(0.5) F7(0.5) F3(0.5) F1(0.5)
4.a Aromatic/amide H refined with riding coordinates:
 C00T(H00T), C00Y(H00Y), C012(H012), C013(H013), C015(H015), C017(H017),
 C018(H018), C01C(H01C), C01D(H01D), C01E(H01E), C01F(H01F), C01L(H01L),
 C01M(H01M), C01R(H01R), C01T(H01T), C01V(H01V), C01W(H01W), C01X(H01X),
 C01Y(H01Y), C021(H021), C022(H022), C023(H023), C024(H024), C027(H027),
 C02B(H02B), C02E(H02E), C02L(H02L), C02M(H02), C02N(H02N), C02Q(H02Q),
 C02R(H02R), C02W(H02Y), C02X(H1), C030(H030), C032(H032), C034(H034),
 C037(H037), C03D(H03J), C03E(H03K), C03F(H03L)
4.b Idealised Me refined as rotating group:
 C02F(H02A,H02C,H02D), C02I(H02F,H02G,H02H), C02P(H02I,H02J,H02K), C02S(H02M,
 H02O,H02P), C02T(H02S,H02T,H02U), C02U(H02V,H02W,H02X), C02Y(H02Z,H,HA),
 C035(H03A,H03B,H03C), C036(H03D,H03E,H03F), C03B(H03G,H03H,H03I)
;
_smtbx_masks_void_probe_radius 1.2
_smtbx_masks_void_truncation_radius 1.2
_olex2_submission_special_instructions 'No special instructions were received'

loop_
_space_group_symop_operation_xyz
'x, y, z'
'-x, -y, -z'

loop_
_atom_site_label
_atom_site_type_symbol
_atom_site_fract_x
_atom_site_fract_y
_atom_site_fract_z
_atom_site_U_iso_or_equiv
_atom_site_adp_type
_atom_site_occupancy
_atom_site_site_symmetry_order
_atom_site_calc_flag
_atom_site_refinement_flags_posn
_atom_site_refinement_flags_adp
_atom_site_refinement_flags_occupancy
_atom_site_disorder_assembly
_atom_site_disorder_group
Sb01 Sb 0.53195(2) 0.86945(3) 0.13622(2) 0.03435(15) Uani 1 1 d . . . . .
Cl02 Cl 0.53656(12) 1.01059(11) 0.09717(9) 0.0498(4) Uani 1 1 d . . . . .
F003 F 0.5446(2) 0.3486(3) 0.5467(2) 0.0502(8) Uani 1 1 d . U . . .
F004 F 0.4478(2) 0.3823(3) 0.6451(2) 0.0463(8) Uani 1 1 d . U . . .
F005 F 0.4941(2) 0.4761(3) 0.5889(2) 0.0476(8) Uani 1 1 d . U . . .
F006 F 0.3144(3) 0.4402(3) 0.3408(2) 0.0494(8) Uani 1 1 d . U . . .
F007 F 0.4131(3) 0.3239(3) 0.3674(2) 0.0516(8) Uani 1 1 d . U . . .
F008 F 0.2736(2) 0.3499(3) 0.4101(2) 0.0473(8) Uani 1 1 d . U . . .
F009 F 0.3699(3) 0.7936(3) 0.5495(2) 0.0545(8) Uani 1 1 d . U . . .
F00A F 0.1408(3) 0.4435(3) 0.8265(2) 0.0622(10) Uani 1 1 d . U . . .
F00B F -0.0010(3) 0.4855(3) 0.8663(2) 0.0579(9) Uani 1 1 d . U . . .
F00C F 0.0603(3) 0.5758(3) 0.8501(2) 0.0631(9) Uani 1 1 d . U . . .
N00D N 0.6656(3) 0.8094(3) 0.0824(3) 0.0339(6) Uani 1 1 d . U . . .
N00E N 0.5328(3) 0.8297(4) 0.0273(3) 0.0404(6) Uani 1 1 d . U . . .
F00F F -0.1715(3) 0.8611(3) 0.5683(2) 0.0680(10) Uani 1 1 d . U . . .
F00G F -0.1714(3) 0.7523(3) 0.5272(3) 0.0657(10) Uani 1 1 d . U . . .
F00H F -0.1015(3) 0.4296(3) 0.6760(3) 0.0640(9) Uani 1 1 d . U . . .
N00I N 0.6130(3) 0.8620(3) 0.2143(3) 0.0342(6) Uani 1 1 d . U . . .
F00J F 0.2248(3) 0.7877(3) 0.3443(2) 0.0682(9) Uani 1 1 d . U . . .
F00K F -0.0914(3) 0.5038(3) 0.5860(3) 0.0657(9) Uani 1 1 d . U . . .
F00L F -0.1740(3) 0.8590(4) 0.4603(3) 0.0781(11) Uani 1 1 d . U . . .
F00M F 0.3250(3) 0.8672(3) 0.6438(2) 0.0640(9) Uani 1 1 d . U . . .
C00O C 0.2468(4) 0.5464(5) 0.5432(3) 0.0389(6) Uani 1 1 d . U . . .
N00P N 0.5576(4) 0.7158(4) 0.1667(3) 0.0461(8) Uani 1 1 d . U . . .
C00Q C 0.6885(4) 0.7898(4) 0.0121(3) 0.0351(6) Uani 1 1 d . U . . .
F00R F 0.3985(3) 0.7295(4) 0.6417(3) 0.0720(10) Uani 1 1 d . U . . .
C00S C 0.0952(4) 0.5778(5) 0.6343(4) 0.0410(6) Uani 1 1 d . U . . .
C00T C 0.0476(4) 0.5395(5) 0.6116(4) 0.0426(7) Uani 1 1 d . U . . .
H00T H 0.045280 0.545325 0.564052 0.051 Uiso 1 1 calc R U . . .
C00U C 0.0034(5) 0.4930(5) 0.6564(4) 0.0467(6) Uani 1 1 d . U . . .
C00V C 0.6191(4) 0.7977(4) -0.0183(3) 0.0369(6) Uani 1 1 d . U . . .
C00W C 0.7220(4) 0.7539(4) -0.1311(3) 0.0368(6) Uani 1 1 d . U . . .
C00X C 0.7750(4) 0.7628(4) -0.0299(3) 0.0357(6) Uani 1 1 d . U . . .
C00Y C 0.2561(4) 0.5032(4) 0.4829(3) 0.0387(6) Uani 1 1 d . U . . .
H00Y H 0.209100 0.524383 0.459971 0.046 Uiso 1 1 calc R U . . .
C00Z C 0.4846(4) 0.8844(4) 0.3100(3) 0.0366(6) Uani 1 1 d . U . . .
C010 C 0.7421(4) 0.7316(5) -0.2086(3) 0.0395(7) Uani 1 1 d . U . . .
F011 F 0.0114(3) 0.3830(3) 0.5910(3) 0.0736(10) Uani 1 1 d . U . . .
C012 C 0.4028(4) 0.4001(5) 0.4862(3) 0.0396(7) Uani 1 1 d . U . . .
H012 H 0.455171 0.351285 0.467139 0.048 Uiso 1 1 calc R U . . .
C013 C 0.6361(4) 0.7813(4) -0.0886(3) 0.0362(7) Uani 1 1 d . U . . .
H013 H 0.587942 0.788985 -0.107885 0.043 Uiso 1 1 calc R U . . .
C014 C 0.5820(4) 0.8486(4) 0.2808(3) 0.0344(6) Uani 1 1 d . U . . .
C015 C 0.3191(4) 0.5124(4) 0.5727(4) 0.0388(6) Uani 1 1 d . U . . .
H015 H 0.315620 0.539058 0.613748 0.047 Uiso 1 1 calc R U . . .
C016 C 0.7303(4) 0.8150(4) 0.1107(3) 0.0346(6) Uani 1 1 d . U . . .
C017 C 0.4437(4) 0.8390(4) 0.3590(3) 0.0378(7) Uani 1 1 d . U . . .
H017 H 0.479456 0.786124 0.376213 0.045 Uiso 1 1 calc R U . . .
C018 C 0.0969(4) 0.5657(5) 0.7041(4) 0.0420(7) Uani 1 1 d . U . . .
H018 H 0.129011 0.590039 0.721707 0.050 Uiso 1 1 calc R U . . .
C019 C 0.3315(4) 0.4311(5) 0.4558(4) 0.0401(6) Uani 1 1 d . U . . .
C01A C 0.6399(4) 0.7946(4) 0.3256(3) 0.0337(6) Uani 1 1 d . U . . .
C01B C 0.0531(5) 0.5193(5) 0.7493(4) 0.0459(6) Uani 1 1 d . U . . .
C01C C 0.7904(4) 0.7440(4) -0.0998(3) 0.0362(7) Uani 1 1 d . U . . .
H01C H 0.850363 0.723494 -0.127932 0.043 Uiso 1 1 calc R U . . .
C01D C 0.7057(4) 0.7140(4) 0.3027(3) 0.0336(7) Uani 1 1 d . U . . .
H01D H 0.714404 0.693517 0.257440 0.040 Uiso 1 1 calc R U . . .
C01E C 0.0051(5) 0.4836(5) 0.7255(4) 0.0458(7) Uani 1 1 d . U . . .
H01E H -0.026187 0.453192 0.756442 0.055 Uiso 1 1 calc R U . . .
C01F C 0.7632(4) 0.8550(4) 0.2114(3) 0.0360(7) Uani 1 1 d . U . . .
H01F H 0.742852 0.877160 0.257778 0.043 Uiso 1 1 calc R U . . .
F01G F 0.1801(4) 0.7178(4) 0.2947(3) 0.0807(11) Uani 1 1 d . U . . .
C01H C 0.9195(4) 0.8430(5) 0.2077(3) 0.0412(7) Uani 1 1 d . U . . .
C01I C 0.8538(4) 0.7495(4) 0.0010(3) 0.0365(6) Uani 1 1 d . U . . .
C01J C 0.1002(4) 0.6836(5) 0.5213(4) 0.0447(6) Uani 1 1 d . U . . .
C01K C 0.7041(4) 0.8429(4) 0.1801(3) 0.0348(6) Uani 1 1 d . U . . .
C01L C 0.3512(4) 0.8700(4) 0.3831(3) 0.0398(8) Uani 1 1 d . U . . .
H01L H 0.323730 0.837740 0.415722 0.048 Uiso 1 1 calc R U . . .
C01M C 0.1462(5) 0.7030(5) 0.4570(4) 0.0474(7) Uani 1 1 d . U . . .
H01M H 0.209736 0.677680 0.444398 0.057 Uiso 1 1 calc R U . . .
C01N C 0.4650(4) 0.8119(5) 0.0249(4) 0.0467(6) Uani 1 1 d . U . . .
C01O C 0.8196(4) 0.7915(4) 0.0729(3) 0.0357(6) Uani 1 1 d . U . . .
C01P C 0.1667(4) 0.6967(5) 0.6193(4) 0.0448(6) Uani 1 1 d . U . . .
C01Q C 0.8516(4) 0.8342(4) 0.1742(3) 0.0379(6) Uani 1 1 d . U . . .
C01R C 0.2434(5) 0.7149(5) 0.6039(4) 0.0462(7) Uani 1 1 d . U . . .
H01R H 0.294364 0.680475 0.569567 0.055 Uiso 1 1 calc R U . . .
C01S C 0.4704(4) 0.4123(5) 0.5803(4) 0.0427(7) Uani 1 1 d . U . . .
C01T C 0.0077(5) 0.7216(5) 0.5356(4) 0.0476(7) Uani 1 1 d . U . . .
H01T H -0.026275 0.709133 0.578801 0.057 Uiso 1 1 calc R U . . .
C01U C 0.3960(4) 0.4420(5) 0.5454(4) 0.0397(6) Uani 1 1 d . U . . .
C01V C 0.7471(4) 0.6926(4) 0.4118(3) 0.0353(7) Uani 1 1 d . U . . .
H01V H 0.784387 0.658134 0.440697 0.042 Uiso 1 1 calc R U . . .
C01W C 0.6373(5) 0.6483(5) 0.1536(4) 0.0462(8) Uani 1 1 d . U . . .
H01W H 0.689406 0.658757 0.130632 0.055 Uiso 1 1 calc R U . . .
C01X C 0.8783(4) 0.8008(4) 0.1063(3) 0.0370(7) Uani 1 1 d . U . . .
H01X H 0.939484 0.783540 0.081576 0.044 Uiso 1 1 calc R U . . .
C01Y C 0.6266(4) 0.8215(4) 0.3928(3) 0.0344(7) Uani 1 1 d . U . . .
H01Y H 0.579554 0.874784 0.410063 0.041 Uiso 1 1 calc R U . . .
C01Z C -0.0439(5) 0.4525(5) 0.6285(4) 0.0548(7) Uani 1 1 d . U . . .
N020 N 0.5791(4) 0.4651(4) 0.2232(3) 0.0531(8) Uani 1 1 d . U . . .
C021 C 0.6810(4) 0.7720(4) 0.4354(3) 0.0353(7) Uani 1 1 d . U . . .
H021 H 0.672868 0.792501 0.480502 0.042 Uiso 1 1 calc R U . . .
C022 C 0.7584(4) 0.6637(4) 0.3458(3) 0.0349(7) Uani 1 1 d . U . . .
H022 H 0.802960 0.608677 0.329962 0.042 Uiso 1 1 calc R U . . .
C023 C 0.4311(4) 0.9642(4) 0.2874(3) 0.0396(7) Uani 1 1 d . U . . .
H023 H 0.457945 0.996410 0.254279 0.048 Uiso 1 1 calc R U . . .
C024 C 0.0099(5) 0.7940(5) 0.4260(4) 0.0511(7) Uani 1 1 d . U . . .
H024 H -0.020562 0.829762 0.393482 0.061 Uiso 1 1 calc R U . . .
C025 C 0.1021(5) 0.7584(5) 0.4102(4) 0.0524(7) Uani 1 1 d . U . . .
C026 C 0.2491(5) 0.7799(5) 0.6357(4) 0.0497(7) Uani 1 1 d . U . . .
C027 C 0.4888(5) 0.6169(5) 0.2170(4) 0.0484(8) Uani 1 1 d . U . . .
H027 H 0.435123 0.608562 0.238337 0.058 Uiso 1 1 calc R U . . .
C028 C 0.4722(5) 0.7387(5) -0.0129(4) 0.0483(7) Uani 1 1 d . U . . .
C029 C -0.0374(5) 0.7766(5) 0.4904(4) 0.0523(7) Uani 1 1 d . U . . .
C02A C 0.3337(4) 0.3867(5) 0.3941(4) 0.0438(7) Uani 1 1 d . U . . .
C02B C 0.2995(4) 0.9475(4) 0.3597(3) 0.0416(8) Uani 1 1 d . U . . .
H02B H 0.236128 0.968063 0.375398 0.050 Uiso 1 1 calc R U . . .
C02C C 0.0621(5) 0.5061(5) 0.8227(4) 0.0519(7) Uani 1 1 d . U . . .
C02D C 0.3765(5) 0.8660(6) 0.0689(4) 0.0530(7) Uani 1 1 d . U . . .
C02E C 0.4858(5) 0.6977(5) 0.1983(4) 0.0474(8) Uani 1 1 d . U . . .
H02E H 0.428877 0.744186 0.208343 0.057 Uiso 1 1 calc R U . . .
C02F C 0.6619(4) 0.7817(5) -0.2383(3) 0.0439(12) Uani 1 1 d . U . . .
H02A H 0.642485 0.843315 -0.230039 0.066 Uiso 1 1 calc R U . . .
H02C H 0.612774 0.763624 -0.215318 0.066 Uiso 1 1 calc R U . . .
H02D H 0.678722 0.770498 -0.288755 0.066 Uiso 1 1 calc R U . . .
F02G F 0.1063(4) 0.8442(4) 0.3101(3) 0.0848(12) Uani 1 1 d . U . . .
C02H C 0.5720(5) 0.5462(5) 0.2045(4) 0.0494(7) Uani 1 1 d . U . . .
C02I C 0.9030(4) 0.6526(4) 0.0103(3) 0.0412(11) Uani 1 1 d . U . . .
H02F H 0.861486 0.629879 0.041907 0.062 Uiso 1 1 calc R U . . .
H02G H 0.953187 0.642531 0.030274 0.062 Uiso 1 1 calc R U . . .
H02H H 0.925585 0.623432 -0.035239 0.062 Uiso 1 1 calc R U . . .
B02J B 0.1538(5) 0.6253(6) 0.5790(4) 0.0419(5) Uani 1 1 d . U . . .
C02K C 0.1558(6) 0.7757(6) 0.3423(4) 0.0614(8) Uani 1 1 d . U . . .
C02L C 0.5381(5) 0.6569(5) -0.0076(4) 0.0495(8) Uani 1 1 d . U . . .
H02L H 0.580910 0.649789 0.017515 0.059 Uiso 1 1 calc R U . . .
C02M C 0.0945(5) 0.7517(5) 0.6691(4) 0.0486(7) Uani 1 1 d . U . . .
H02 H 0.040108 0.743218 0.681877 0.058 Uiso 1 1 calc R U . . .
C02N C 0.6473(5) 0.5656(5) 0.1716(4) 0.0477(8) Uani 1 1 d . U . . .
H02N H 0.705421 0.520871 0.161926 0.057 Uiso 1 1 calc R U . . .
C02O C -0.1362(5) 0.8126(6) 0.5096(4) 0.0599(8) Uani 1 1 d . U . . .
C02P C 0.9189(4) 0.7844(5) -0.0486(3) 0.0411(11) Uani 1 1 d . U . . .
H02I H 0.938865 0.757269 -0.094834 0.062 Uiso 1 1 calc R U . . .
H02J H 0.970791 0.771568 -0.030029 0.062 Uiso 1 1 calc R U . . .
H02K H 0.888713 0.846764 -0.052851 0.062 Uiso 1 1 calc R U . . .
C02Q C 0.3388(4) 0.9958(5) 0.3136(3) 0.0419(8) Uani 1 1 d . U . . .
H02Q H 0.302618 1.050712 0.299743 0.050 Uiso 1 1 calc R U . . .
C02R C 0.4105(5) 0.7468(6) -0.0498(4) 0.0504(8) Uani 1 1 d . U . . .
H02R H 0.365340 0.801662 -0.053787 0.060 Uiso 1 1 calc R U . . .
C02S C 0.8225(4) 0.7498(5) -0.2532(3) 0.0438(12) Uani 1 1 d . U . . .
H02M H 0.832871 0.735560 -0.302228 0.066 Uiso 1 1 calc R U . . .
H02O H 0.875726 0.714774 -0.236745 0.066 Uiso 1 1 calc R U . . .
H02P H 0.810245 0.810815 -0.249042 0.066 Uiso 1 1 calc R U . . .
C02T C 0.8743(5) 0.9023(5) 0.2710(4) 0.0449(11) Uani 1 1 d . U . . .
H02S H 0.832964 0.957782 0.258051 0.067 Uiso 1 1 calc R U . . .
H02T H 0.919620 0.911043 0.287663 0.067 Uiso 1 1 calc R U . . .
H02U H 0.840856 0.876599 0.308200 0.067 Uiso 1 1 calc R U . . .
C02U C 0.7652(5) 0.6357(5) -0.2156(4) 0.0465(12) Uani 1 1 d . U . . .
H02V H 0.713359 0.622582 -0.190344 0.070 Uiso 1 1 calc R U . . .
H02W H 0.816024 0.602426 -0.195851 0.070 Uiso 1 1 calc R U . . .
H02X H 0.780940 0.620443 -0.265188 0.070 Uiso 1 1 calc R U . . .
C02W C 0.5405(5) 0.5871(6) -0.0387(4) 0.0517(8) Uani 1 1 d . U . . .
H02Y H 0.585189 0.531731 -0.035405 0.062 Uiso 1 1 calc R U . . .
C02X C 0.1778(5) 0.8315(5) 0.6854(4) 0.0511(7) Uani 1 1 d . U . . .
H1 H 0.181837 0.875138 0.708865 0.061 Uiso 1 1 calc R U . . .
C02Y C 0.9750(5) 0.7525(5) 0.2293(4) 0.0488(12) Uani 1 1 d . U . . .
H02Z H 0.934739 0.726376 0.257741 0.073 Uiso 1 1 calc R U . . .
H H 1.013640 0.756207 0.256619 0.073 Uiso 1 1 calc R U . . .
HA H 1.011967 0.717190 0.187329 0.073 Uiso 1 1 calc R U . . .
C02Z C 0.0989(5) 0.8177(5) 0.7005(4) 0.0534(7) Uani 1 1 d . U . . .
C030 C 0.3542(5) 0.9531(6) 0.0778(4) 0.0571(9) Uani 1 1 d . U . . .
H030 H 0.394092 0.978765 0.052670 0.068 Uiso 1 1 calc R U . . .
C031 C 0.3331(5) 0.7938(5) 0.6174(4) 0.0545(7) Uani 1 1 d . U . . .
C032 C 0.3170(5) 0.8274(6) 0.1047(4) 0.0568(9) Uani 1 1 d . U . . .
H032 H 0.330899 0.768416 0.097710 0.068 Uiso 1 1 calc R U . . .
C034 C 0.4140(5) 0.6755(5) -0.0808(4) 0.0522(8) Uani 1 1 d . U . . .
H034 H 0.371489 0.681987 -0.105977 0.063 Uiso 1 1 calc R U . . .
C035 C 0.6672(5) 0.3963(6) 0.2189(4) 0.0594(13) Uani 1 1 d . U . . .
H03A H 0.702369 0.387581 0.169983 0.089 Uiso 1 1 calc R U . . .
H03B H 0.660025 0.343040 0.236867 0.089 Uiso 1 1 calc R U . . .
H03C H 0.698138 0.412089 0.246882 0.089 Uiso 1 1 calc R U . . .
C036 C 0.9820(5) 0.8786(5) 0.1552(4) 0.0459(11) Uani 1 1 d . U . . .
H03D H 1.017294 0.837869 0.116129 0.069 Uiso 1 1 calc R U . . .
H03E H 1.022274 0.886959 0.178402 0.069 Uiso 1 1 calc R U . . .
H03F H 0.946297 0.933745 0.137464 0.069 Uiso 1 1 calc R U . . .
C037 C 0.4769(5) 0.5978(6) -0.0754(4) 0.0527(8) Uani 1 1 d . U . . .
H037 H 0.478514 0.549378 -0.096664 0.063 Uiso 1 1 calc R U . . .
C03B C 0.5001(5) 0.4483(6) 0.2611(4) 0.0569(13) Uani 1 1 d . U . . .
H03G H 0.479485 0.471453 0.308811 0.085 Uiso 1 1 calc R U . . .
H03H H 0.515508 0.386188 0.262835 0.085 Uiso 1 1 calc R U . . .
H03I H 0.452416 0.476008 0.236987 0.085 Uiso 1 1 calc R U . . .
C03D C 0.2372(5) 0.8785(6) 0.1505(4) 0.0608(9) Uani 1 1 d . U . . .
H03J H 0.197028 0.853374 0.176226 0.073 Uiso 1 1 calc R U . . .
C03E C 0.2167(5) 0.9595(6) 0.1587(4) 0.0626(9) Uani 1 1 d . U . . .
H03K H 0.161095 0.991984 0.189798 0.075 Uiso 1 1 calc R U . . .
C03F C 0.2738(5) 1.0027(6) 0.1233(4) 0.0612(9) Uani 1 1 d . U . . .
H03L H 0.257388 1.062196 0.130511 0.073 Uiso 1 1 calc R U . . .
C3 C 0.0157(5) 0.8792(6) 0.7468(5) 0.0614(8) Uani 1 1 d . U . . .
F4 F -0.0007(6) 0.9604(6) 0.7351(5) 0.0658(11) Uani 0.5 1 d . U P A 1
F5 F 0.0331(6) 0.8760(7) 0.8158(5) 0.0681(11) Uani 0.5 1 d . U P A 1
F18 F 0.0231(6) 0.9352(7) 0.7808(6) 0.0655(11) Uani 0.5 1 d . U P A 2
F7 F -0.0600(6) 0.9141(6) 0.7061(5) 0.0685(11) Uani 0.5 1 d . U P A 2
F3 F -0.0293(7) 0.8429(7) 0.7935(6) 0.0660(12) Uani 0.5 1 d . U P A 2
F1 F -0.0512(7) 0.8539(7) 0.7696(5) 0.0640(11) Uani 0.5 1 d . U P A 1

loop_
_atom_site_aniso_label
_atom_site_aniso_U_11
_atom_site_aniso_U_22
_atom_site_aniso_U_33
_atom_site_aniso_U_23
_atom_site_aniso_U_13
_atom_site_aniso_U_12
Sb01 0.0215(2) 0.0468(3) 0.0222(2) -0.00391(16) -0.00376(14) -0.00096(17)
Cl02 0.0501(9) 0.0428(9) 0.0351(9) 0.0008(7) -0.0071(7) 0.0006(8)
F003 0.0345(15) 0.0574(17) 0.0467(16) -0.0085(14) -0.0100(13) -0.0040(14)
F004 0.0388(15) 0.0553(17) 0.0406(16) -0.0001(14) -0.0110(13) -0.0135(13)
F005 0.0384(15) 0.0535(17) 0.0561(17) -0.0038(14) -0.0178(13) -0.0186(13)
F006 0.0459(15) 0.0613(17) 0.0394(16) -0.0142(14) -0.0070(13) -0.0186(14)
F007 0.0408(15) 0.0595(17) 0.0499(17) -0.0237(15) -0.0053(14) -0.0134(14)
F008 0.0431(15) 0.0580(17) 0.0483(16) -0.0173(14) -0.0048(13) -0.0277(13)
F009 0.0450(16) 0.0703(18) 0.0525(17) -0.0184(15) 0.0071(14) -0.0353(14)
F00A 0.0472(16) 0.0797(19) 0.0403(16) 0.0023(16) -0.0111(14) -0.0060(16)
F00B 0.0476(16) 0.0764(19) 0.0391(16) 0.0053(15) -0.0024(14) -0.0206(15)
F00C 0.0659(18) 0.0767(19) 0.0405(17) -0.0070(16) -0.0096(15) -0.0227(16)
N00D 0.0275(10) 0.0472(11) 0.0266(10) -0.0020(9) -0.0093(9) -0.0121(9)
N00E 0.0293(10) 0.0604(12) 0.0293(10) -0.0013(10) -0.0097(9) -0.0137(10)
F00F 0.0499(17) 0.077(2) 0.0591(18) -0.0043(17) -0.0101(16) -0.0086(16)
F00G 0.0440(16) 0.083(2) 0.0661(19) -0.0012(17) -0.0157(15) -0.0193(16)
F00H 0.0576(17) 0.0760(19) 0.0716(19) -0.0039(17) -0.0105(15) -0.0422(15)
N00I 0.0312(10) 0.0410(11) 0.0275(10) -0.0034(9) -0.0090(9) -0.0094(9)
F00J 0.0601(17) 0.097(2) 0.0587(18) 0.0081(17) -0.0132(15) -0.0445(16)
F00K 0.0600(17) 0.0785(19) 0.0745(19) -0.0005(17) -0.0279(15) -0.0359(15)
F00L 0.0528(18) 0.093(2) 0.0615(19) 0.0124(18) -0.0159(16) -0.0035(17)
F00M 0.0532(16) 0.0790(19) 0.0663(18) -0.0308(16) 0.0077(15) -0.0400(15)
C00O 0.0335(9) 0.0526(10) 0.0404(10) -0.0083(9) -0.0090(8) -0.0251(8)
N00P 0.0432(14) 0.0707(18) 0.0353(15) 0.0048(14) -0.0143(13) -0.0317(14)
C00Q 0.0277(9) 0.0497(10) 0.0268(9) -0.0021(9) -0.0087(8) -0.0123(9)
F00R 0.0448(16) 0.096(2) 0.0714(19) -0.0062(18) -0.0065(16) -0.0276(16)
C00S 0.0361(9) 0.0571(10) 0.0416(10) -0.0077(9) -0.0115(9) -0.0272(9)
C00T 0.0381(11) 0.0581(12) 0.0441(11) -0.0075(10) -0.0121(10) -0.0283(10)
C00U 0.0416(10) 0.0613(12) 0.0485(11) -0.0073(10) -0.0124(9) -0.0291(10)
C00V 0.0281(9) 0.0536(11) 0.0274(10) -0.0020(9) -0.0087(8) -0.0128(9)
C00W 0.0293(10) 0.0510(11) 0.0271(10) -0.0036(10) -0.0079(9) -0.0113(10)
C00X 0.0282(9) 0.0495(10) 0.0270(9) -0.0023(9) -0.0084(8) -0.0113(9)
C00Y 0.0332(10) 0.0516(11) 0.0402(11) -0.0094(10) -0.0081(10) -0.0241(10)
C00Z 0.0326(11) 0.0401(11) 0.0294(11) -0.0038(10) -0.0070(9) -0.0062(10)
C010 0.0321(12) 0.0530(13) 0.0278(12) -0.0045(11) -0.0076(11) -0.0099(11)
F011 0.0600(18) 0.0760(19) 0.090(2) -0.0278(17) -0.0106(17) -0.0304(16)
C012 0.0335(10) 0.0507(12) 0.0406(11) -0.0090(10) -0.0074(10) -0.0217(10)
C013 0.0282(10) 0.0517(12) 0.0271(11) -0.0029(10) -0.0085(9) -0.0125(10)
C014 0.0315(9) 0.0389(10) 0.0280(10) -0.0039(9) -0.0081(8) -0.0080(9)
C015 0.0331(10) 0.0509(11) 0.0401(11) -0.0076(10) -0.0088(10) -0.0227(10)
C016 0.0292(9) 0.0459(10) 0.0277(9) -0.0018(9) -0.0095(8) -0.0118(8)
C017 0.0330(12) 0.0411(13) 0.0307(12) -0.0036(11) -0.0064(11) -0.0060(11)
C018 0.0369(11) 0.0585(12) 0.0401(11) -0.0065(10) -0.0111(10) -0.0258(10)
C019 0.0343(10) 0.0519(11) 0.0410(10) -0.0109(10) -0.0073(9) -0.0228(9)
C01A 0.0312(10) 0.0372(11) 0.0282(10) -0.0042(9) -0.0078(9) -0.0077(9)
C01B 0.0402(10) 0.0620(12) 0.0407(11) -0.0050(10) -0.0102(9) -0.0241(10)
C01C 0.0287(10) 0.0499(12) 0.0270(11) -0.0030(10) -0.0076(9) -0.0112(10)
C01D 0.0312(12) 0.0366(13) 0.0287(12) -0.0043(11) -0.0074(10) -0.0079(11)
C01E 0.0404(11) 0.0608(12) 0.0441(12) -0.0058(11) -0.0109(10) -0.0264(10)
C01F 0.0328(10) 0.0454(11) 0.0298(11) -0.0015(10) -0.0106(10) -0.0131(10)
F01G 0.0819(19) 0.093(2) 0.0603(19) -0.0039(18) 0.0025(17) -0.0395(18)
C01H 0.0380(12) 0.0510(13) 0.0359(12) 0.0000(11) -0.0130(11) -0.0162(11)
C01I 0.0289(10) 0.0496(11) 0.0282(10) -0.0020(9) -0.0086(9) -0.0111(9)
C01J 0.0392(9) 0.0621(11) 0.0438(10) -0.0045(9) -0.0127(9) -0.0284(9)
C01K 0.0310(9) 0.0438(10) 0.0282(9) -0.0022(9) -0.0095(8) -0.0114(9)
C01L 0.0340(13) 0.0423(14) 0.0323(13) -0.0032(12) -0.0054(11) -0.0053(12)
C01M 0.0425(11) 0.0660(12) 0.0449(11) -0.0022(11) -0.0136(10) -0.0305(10)
C01N 0.0328(10) 0.0685(12) 0.0337(10) -0.0001(10) -0.0092(9) -0.0142(10)
C01O 0.0296(9) 0.0474(10) 0.0288(10) -0.0014(9) -0.0093(8) -0.0122(9)
C01P 0.0369(9) 0.0588(10) 0.0471(10) -0.0126(9) -0.0051(9) -0.0279(9)
C01Q 0.0341(10) 0.0478(11) 0.0320(10) -0.0006(10) -0.0113(9) -0.0144(10)
C01R 0.0374(11) 0.0609(12) 0.0487(12) -0.0146(11) -0.0037(10) -0.0290(10)
C01S 0.0345(11) 0.0520(12) 0.0435(11) -0.0060(10) -0.0102(10) -0.0171(10)
C01T 0.0408(11) 0.0651(12) 0.0454(11) -0.0024(11) -0.0143(10) -0.0265(10)
C01U 0.0331(10) 0.0507(11) 0.0409(10) -0.0073(10) -0.0089(9) -0.0208(9)
C01V 0.0319(13) 0.0376(13) 0.0298(13) -0.0036(11) -0.0073(11) -0.0064(11)
C01W 0.0440(14) 0.0701(18) 0.0358(15) 0.0043(14) -0.0140(13) -0.0323(14)
C01X 0.0316(10) 0.0477(12) 0.0307(11) -0.0007(10) -0.0100(10) -0.0132(10)
C01Y 0.0318(12) 0.0372(13) 0.0284(12) -0.0044(11) -0.0079(10) -0.0065(11)
C01Z 0.0482(12) 0.0671(13) 0.0612(13) -0.0087(11) -0.0142(11) -0.0325(11)
N020 0.0534(15) 0.0727(18) 0.0420(15) 0.0043(14) -0.0107(13) -0.0354(14)
C021 0.0323(12) 0.0376(13) 0.0290(13) -0.0040(11) -0.0077(11) -0.0058(11)
C022 0.0316(12) 0.0372(13) 0.0296(13) -0.0038(11) -0.0069(11) -0.0069(11)
C023 0.0343(12) 0.0414(13) 0.0310(12) -0.0030(11) -0.0051(11) -0.0039(11)
C024 0.0448(11) 0.0698(13) 0.0471(12) -0.0002(11) -0.0153(10) -0.0284(11)
C025 0.0474(11) 0.0716(12) 0.0474(11) 0.0003(10) -0.0137(10) -0.0315(10)
C026 0.0397(10) 0.0641(12) 0.0525(11) -0.0170(10) -0.0013(10) -0.0303(10)
C027 0.0461(14) 0.0721(18) 0.0376(15) 0.0045(14) -0.0130(13) -0.0333(14)
C028 0.0371(11) 0.0701(13) 0.0361(12) -0.0001(11) -0.0092(10) -0.0195(11)
C029 0.0434(11) 0.0697(12) 0.0484(11) -0.0006(10) -0.0153(10) -0.0243(10)
C02A 0.0377(11) 0.0548(12) 0.0432(11) -0.0142(10) -0.0065(10) -0.0218(10)
C02B 0.0348(13) 0.0433(14) 0.0331(13) -0.0031(12) -0.0048(11) -0.0035(12)
C02C 0.0453(11) 0.0683(13) 0.0399(12) -0.0025(11) -0.0088(10) -0.0207(11)
C02D 0.0334(11) 0.0757(14) 0.0368(12) 0.0013(12) -0.0079(10) -0.0092(11)
C02E 0.0444(14) 0.0717(18) 0.0363(15) 0.0047(14) -0.0138(13) -0.0319(14)
C02F 0.0355(19) 0.056(2) 0.0290(19) -0.0053(18) -0.0081(17) -0.0059(18)
F02G 0.0704(19) 0.098(2) 0.0649(19) 0.0206(18) -0.0067(17) -0.0239(18)
C02H 0.0486(14) 0.0716(17) 0.0387(14) 0.0040(13) -0.0125(12) -0.0343(13)
C02I 0.0316(18) 0.052(2) 0.0305(19) -0.0038(18) -0.0083(16) -0.0051(17)
B02J 0.0361(8) 0.0574(9) 0.0429(8) -0.0082(8) -0.0097(7) -0.0273(8)
C02K 0.0557(12) 0.0812(14) 0.0524(13) 0.0036(12) -0.0114(11) -0.0343(12)
C02L 0.0398(13) 0.0705(15) 0.0375(13) -0.0002(13) -0.0089(12) -0.0214(12)
C02M 0.0391(11) 0.0600(12) 0.0517(12) -0.0156(11) -0.0010(10) -0.0276(10)
C02N 0.0464(14) 0.0705(18) 0.0372(15) 0.0042(14) -0.0130(13) -0.0332(14)
C02O 0.0456(12) 0.0756(14) 0.0538(12) 0.0011(12) -0.0150(11) -0.0178(11)
C02P 0.0302(18) 0.056(2) 0.0319(19) -0.0017(18) -0.0070(16) -0.0118(17)
C02Q 0.0354(13) 0.0429(14) 0.0328(13) -0.0027(12) -0.0046(11) -0.0026(12)
C02R 0.0399(13) 0.0721(15) 0.0382(13) -0.0002(13) -0.0094(12) -0.0212(12)
C02S 0.0349(19) 0.058(2) 0.0288(19) -0.0033(18) -0.0050(17) -0.0103(18)
C02T 0.0432(19) 0.055(2) 0.039(2) -0.0021(19) -0.0136(18) -0.0185(18)
C02U 0.040(2) 0.055(2) 0.033(2) -0.0071(19) -0.0062(18) -0.0074(19)
C02W 0.0427(13) 0.0716(16) 0.0393(14) -0.0003(13) -0.0080(12) -0.0224(13)
C02X 0.0408(11) 0.0627(12) 0.0540(12) -0.0179(11) 0.0007(11) -0.0286(11)
C02Y 0.044(2) 0.056(2) 0.044(2) 0.0015(19) -0.0165(18) -0.0145(18)
C02Z 0.0425(11) 0.0623(12) 0.0559(12) -0.0181(11) 0.0026(10) -0.0264(10)
C030 0.0351(13) 0.0790(16) 0.0387(13) 0.0017(13) -0.0070(12) -0.0057(13)
C031 0.0427(11) 0.0703(13) 0.0566(12) -0.0179(11) 0.0002(11) -0.0323(11)
C032 0.0344(13) 0.0795(16) 0.0393(14) 0.0026(13) -0.0066(12) -0.0075(13)
C034 0.0427(13) 0.0734(16) 0.0399(14) -0.0009(13) -0.0091(12) -0.0226(13)
C035 0.061(2) 0.073(2) 0.047(2) 0.004(2) -0.008(2) -0.034(2)
C036 0.0415(19) 0.055(2) 0.041(2) 0.0010(19) -0.0113(18) -0.0187(18)
C037 0.0439(14) 0.0728(16) 0.0403(14) -0.0008(14) -0.0081(12) -0.0233(13)
C03B 0.058(2) 0.075(2) 0.045(2) 0.004(2) -0.009(2) -0.038(2)
C03D 0.0364(14) 0.0823(17) 0.0416(14) 0.0034(14) -0.0048(12) -0.0050(14)
C03E 0.0376(14) 0.0833(17) 0.0421(15) 0.0030(15) -0.0044(13) -0.0031(14)
C03F 0.0372(14) 0.0819(17) 0.0410(14) 0.0022(14) -0.0055(12) -0.0031(14)
C3 0.0480(12) 0.0654(14) 0.0618(14) -0.0194(12) 0.0069(12) -0.0221(12)
F4 0.0512(17) 0.0648(18) 0.0649(19) -0.0188(17) 0.0107(16) -0.0183(16)
F5 0.0518(17) 0.0705(18) 0.0640(19) -0.0192(17) 0.0095(16) -0.0171(16)
F18 0.0515(17) 0.0661(18) 0.0660(19) -0.0227(17) 0.0094(16) -0.0206(16)
F7 0.0526(17) 0.0688(18) 0.0659(19) -0.0194(17) 0.0084(16) -0.0162(16)
F3 0.0509(17) 0.0680(18) 0.0628(19) -0.0182(17) 0.0095(16) -0.0180(16)
F1 0.0492(17) 0.0670(18) 0.0639(19) -0.0203(17) 0.0082(16) -0.0207(16)

loop_
_atom_type_symbol
_atom_type_description
_atom_type_scat_dispersion_real
_atom_type_scat_dispersion_imag
_atom_type_scat_source
C C 0.0137 0.0067 'International Tables Vol C Tables 4.2.6.8 and 6.1.1.4'
H H 0.0000 0.0000 'International Tables Vol C Tables 4.2.6.8 and 6.1.1.4'
B B 0.0070 0.0029 'International Tables Vol C Tables 4.2.6.8 and 6.1.1.4'
Cl Cl 0.3281 0.5435 'International Tables Vol C Tables 4.2.6.8 and 6.1.1.4'
F F 0.0583 0.0400 'International Tables Vol C Tables 4.2.6.8 and 6.1.1.4'
N N 0.0241 0.0134 'International Tables Vol C Tables 4.2.6.8 and 6.1.1.4'
Sb Sb 0.1003 4.6759 'International Tables Vol C Tables 4.2.6.8 and 6.1.1.4'

loop_
_geom_angle_atom_site_label_1
_geom_angle_atom_site_label_2
_geom_angle_atom_site_label_3
_geom_angle
_geom_angle_site_symmetry_1
_geom_angle_site_symmetry_3
_geom_angle_publ_flag
Cl02 Sb01 N00P 169.56(14) . . ?
N00D Sb01 Cl02 89.73(16) . . ?
N00D Sb01 N00E 73.57(18) . . ?
N00D Sb01 N00I 74.32(18) . . ?
N00D Sb01 N00P 80.0(2) . . ?
N00E Sb01 Cl02 94.75(15) . . ?
N00E Sb01 N00P 84.03(19) . . ?
N00I Sb01 Cl02 89.50(14) . . ?
N00I Sb01 N00E 147.58(18) . . ?
N00I Sb01 N00P 86.10(18) . . ?
C00Q N00D Sb01 120.3(4) . . ?
C00Q N00D C016 118.5(5) . . ?
C016 N00D Sb01 118.0(4) . . ?
C00V N00E Sb01 112.6(4) . . ?
C01N N00E Sb01 116.3(4) . . ?
C01N N00E C00V 126.4(6) . . ?
C014 N00I Sb01 119.5(4) . . ?
C014 N00I C01K 125.3(5) . . ?
C01K N00I Sb01 111.5(4) . . ?
C00Y C00O B02J 121.7(6) . . ?
C015 C00O C00Y 115.3(6) . . ?
C015 C00O B02J 122.8(6) . . ?
C01W N00P Sb01 126.1(5) . . ?
C02E N00P Sb01 117.8(5) . . ?
C02E N00P C01W 116.1(7) . . ?
N00D C00Q C00V 117.8(5) . . ?
N00D C00Q C00X 123.7(5) . . ?
C00X C00Q C00V 118.5(5) . . ?
C00T C00S B02J 121.3(6) . . ?
C018 C00S C00T 115.9(6) . . ?
C018 C00S B02J 122.5(5) . . ?
C00S C00T H00T 118.9 . . ?
C00U C00T C00S 122.2(7) . . ?
C00U C00T H00T 118.9 . . ?
C00T C00U C01Z 119.3(7) . . ?
C01E C00U C00T 120.3(6) . . ?
C01E C00U C01Z 120.4(7) . . ?
N00E C00V C00Q 114.7(5) . . ?
C013 C00V N00E 123.8(5) . . ?
C013 C00V C00Q 121.4(6) . . ?
C013 C00W C010 121.2(5) . . ?
C013 C00W C01C 117.1(6) . . ?
C01C C00W C010 121.6(5) . . ?
C00Q C00X C01C 118.9(5) . . ?
C00Q C00X C01I 120.7(5) . . ?
C01C C00X C01I 120.4(5) . . ?
C00O C00Y H00Y 118.9 . . ?
C019 C00Y C00O 122.2(6) . . ?
C019 C00Y H00Y 118.9 . . ?
C017 C00Z C014 120.6(6) . . ?
C017 C00Z C023 118.9(6) . . ?
C023 C00Z C014 120.4(6) . . ?
C02F C010 C00W 111.6(5) . . ?
C02F C010 C02S 108.5(6) . . ?
C02F C010 C02U 108.4(6) . . ?
C02S C010 C00W 111.7(5) . . ?
C02U C010 C00W 109.0(6) . . ?
C02U C010 C02S 107.4(5) . . ?
C019 C012 H012 120.8 . . ?
C019 C012 C01U 118.5(6) . . ?
C01U C012 H012 120.8 . . ?
C00V C013 H013 119.6 . . ?
C00W C013 C00V 120.8(6) . . ?
C00W C013 H013 119.6 . . ?
N00I C014 C00Z 117.8(5) . . ?
N00I C014 C01A 123.2(5) . . ?
C00Z C014 C01A 118.9(5) . . ?
C00O C015 H015 118.3 . . ?
C01U C015 C00O 123.4(6) . . ?
C01U C015 H015 118.3 . . ?
C01K C016 N00D 117.9(5) . . ?
C01K C016 C01O 119.7(5) . . ?
C01O C016 N00D 122.3(5) . . ?
C00Z C017 H017 119.6 . . ?
C01L C017 C00Z 120.7(6) . . ?
C01L C017 H017 119.6 . . ?
C00S C018 H018 118.8 . . ?
C00S C018 C01B 122.3(6) . . ?
C01B C018 H018 118.8 . . ?
C00Y C019 C012 120.6(6) . . ?
C00Y C019 C02A 118.6(6) . . ?
C012 C019 C02A 120.8(6) . . ?
C01D C01A C014 120.8(5) . . ?
C01Y C01A C014 120.4(5) . . ?
C01Y C01A C01D 118.7(6) . . ?
C018 C01B C02C 118.6(6) . . ?
C01E C01B C018 120.3(7) . . ?
C01E C01B C02C 121.1(7) . . ?
C00W C01C H01C 118.4 . . ?
C00X C01C C00W 123.3(6) . . ?
C00X C01C H01C 118.4 . . ?
C01A C01D H01D 120.0 . . ?
C022 C01D C01A 120.1(6) . . ?
C022 C01D H01D 120.0 . . ?
C00U C01E C01B 118.9(7) . . ?
C00U C01E H01E 120.5 . . ?
C01B C01E H01E 120.5 . . ?
C01K C01F H01F 120.2 . . ?
C01Q C01F H01F 120.2 . . ?
C01Q C01F C01K 119.5(6) . . ?
C02T C01H C01Q 112.1(5) . . ?
C02T C01H C02Y 110.0(6) . . ?
C02T C01H C036 107.9(6) . . ?
C02Y C01H C01Q 106.9(6) . . ?
C036 C01H C01Q 110.8(5) . . ?
C036 C01H C02Y 109.2(6) . . ?
C01O C01I C00X 110.5(5) . . ?
C01O C01I C02I 107.4(5) . . ?
C01O C01I C02P 111.2(5) . . ?
C02I C01I C00X 108.0(5) . . ?
C02P C01I C00X 110.5(5) . . ?
C02P C01I C02I 109.2(5) . . ?
C01M C01J B02J 121.1(6) . . ?
C01T C01J C01M 115.7(7) . . ?
C01T C01J B02J 123.0(6) . . ?
C016 C01K N00I 115.0(5) . . ?
C016 C01K C01F 121.7(6) . . ?
C01F C01K N00I 123.2(5) . . ?
C017 C01L H01L 120.1 . . ?
C02B C01L C017 119.7(7) . . ?
C02B C01L H01L 120.1 . . ?
C01J C01M H01M 119.0 . . ?
C01J C01M C025 122.1(7) . . ?
C025 C01M H01M 119.0 . . ?
N00E C01N C028 124.8(6) . . ?
N00E C01N C02D 116.5(7) . . ?
C028 C01N C02D 118.5(6) . . ?
C016 C01O C01I 121.4(5) . . ?
C016 C01O C01X 117.4(6) . . ?
C01X C01O C01I 120.9(5) . . ?
C01R C01P B02J 125.5(6) . . ?
C02M C01P C01R 114.2(6) . . ?
C02M C01P B02J 120.0(6) . . ?
C01F C01Q C01H 121.2(6) . . ?
C01F C01Q C01X 117.9(6) . . ?
C01X C01Q C01H 120.9(6) . . ?
C01P C01R H01R 118.2 . . ?
C026 C01R C01P 123.7(7) . . ?
C026 C01R H01R 118.2 . . ?
F003 C01S F004 105.2(6) . . ?
F003 C01S F005 106.9(5) . . ?
F003 C01S C01U 114.4(6) . . ?
F004 C01S C01U 112.2(5) . . ?
F005 C01S F004 105.4(5) . . ?
F005 C01S C01U 112.0(6) . . ?
C01J C01T H01T 118.3 . . ?
C029 C01T C01J 123.3(7) . . ?
C029 C01T H01T 118.3 . . ?
C012 C01U C01S 121.2(6) . . ?
C015 C01U C012 120.0(6) . . ?
C015 C01U C01S 118.8(6) . . ?
C021 C01V H01V 120.2 . . ?
C022 C01V H01V 120.2 . . ?
C022 C01V C021 119.5(6) . . ?
N00P C01W H01W 118.2 . . ?
N00P C01W C02N 123.6(6) . . ?
C02N C01W H01W 118.2 . . ?
C01O C01X C01Q 123.6(6) . . ?
C01O C01X H01X 118.2 . . ?
C01Q C01X H01X 118.2 . . ?
C01A C01Y H01Y 119.4 . . ?
C01A C01Y C021 121.1(6) . . ?
C021 C01Y H01Y 119.4 . . ?
F00H C01Z F00K 104.4(6) . . ?
F00H C01Z C00U 114.9(7) . . ?
F00H C01Z F011 106.0(7) . . ?
F00K C01Z C00U 113.0(7) . . ?
F011 C01Z F00K 105.1(7) . . ?
F011 C01Z C00U 112.5(6) . . ?
C02H N020 C035 120.0(6) . . ?
C02H N020 C03B 120.7(7) . . ?
C035 N020 C03B 118.0(7) . . ?
C01V C021 C01Y 119.7(6) . . ?
C01V C021 H021 120.1 . . ?
C01Y C021 H021 120.1 . . ?
C01D C022 H022 119.6 . . ?
C01V C022 C01D 120.8(6) . . ?
C01V C022 H022 119.6 . . ?
C00Z C023 H023 120.1 . . ?
C02Q C023 C00Z 119.8(7) . . ?
C02Q C023 H023 120.1 . . ?
C025 C024 H024 120.8 . . ?
C025 C024 C029 118.5(7) . . ?
C029 C024 H024 120.8 . . ?
C01M C025 C02K 119.0(7) . . ?
C024 C025 C01M 120.3(7) . . ?
C024 C025 C02K 120.6(7) . . ?
C01R C026 C031 120.3(6) . . ?
C02X C026 C01R 120.6(6) . . ?
C02X C026 C031 119.1(6) . . ?
C02E C027 H027 120.2 . . ?
C02E C027 C02H 119.7(7) . . ?
C02H C027 H027 120.2 . . ?
C02L C028 C01N 120.0(6) . . ?
C02R C028 C01N 121.2(7) . . ?
C02R C028 C02L 118.6(7) . . ?
C01T C029 C024 120.0(7) . . ?
C01T C029 C02O 119.4(7) . . ?
C024 C029 C02O 120.5(7) . . ?
F006 C02A F008 106.0(5) . . ?
F006 C02A C019 112.9(6) . . ?
F007 C02A F006 105.9(5) . . ?
F007 C02A F008 106.0(5) . . ?
F007 C02A C019 113.7(5) . . ?
F008 C02A C019 111.8(6) . . ?
C01L C02B H02B 119.7 . . ?
C01L C02B C02Q 120.6(6) . . ?
C02Q C02B H02B 119.7 . . ?
F00A C02C C01B 111.8(6) . . ?
F00B C02C F00A 106.8(6) . . ?
F00B C02C F00C 106.3(6) . . ?
F00B C02C C01B 113.7(6) . . ?
F00C C02C F00A 104.9(6) . . ?
F00C C02C C01B 112.8(7) . . ?
C030 C02D C01N 120.2(7) . . ?
C030 C02D C032 120.4(7) . . ?
C032 C02D C01N 119.3(8) . . ?
N00P C02E C027 124.6(7) . . ?
N00P C02E H02E 117.7 . . ?
C027 C02E H02E 117.7 . . ?
C010 C02F H02A 109.5 . . ?
C010 C02F H02C 109.5 . . ?
C010 C02F H02D 109.5 . . ?
H02A C02F H02C 109.5 . . ?
H02A C02F H02D 109.5 . . ?
H02C C02F H02D 109.5 . . ?
N020 C02H C027 122.2(6) . . ?
N020 C02H C02N 122.3(7) . . ?
C027 C02H C02N 115.5(7) . . ?
C01I C02I H02F 109.5 . . ?
C01I C02I H02G 109.5 . . ?
C01I C02I H02H 109.5 . . ?
H02F C02I H02G 109.5 . . ?
H02F C02I H02H 109.5 . . ?
H02G C02I H02H 109.5 . . ?
C00O B02J C00S 104.0(6) . . ?
C00O B02J C01J 113.0(6) . . ?
C00O B02J C01P 114.5(5) . . ?
C00S B02J C01J 112.0(5) . . ?
C01P B02J C00S 110.8(6) . . ?
C01P B02J C01J 102.8(6) . . ?
F00J C02K F01G 108.1(7) . . ?
F00J C02K C025 116.0(7) . . ?
F00J C02K F02G 107.1(7) . . ?
F01G C02K C025 113.6(7) . . ?
F01G C02K F02G 98.7(7) . . ?
F02G C02K C025 111.9(7) . . ?
C028 C02L H02L 120.1 . . ?
C02W C02L C028 119.9(7) . . ?
C02W C02L H02L 120.1 . . ?
C01P C02M H02 118.6 . . ?
C02Z C02M C01P 122.8(6) . . ?
C02Z C02M H02 118.6 . . ?
C01W C02N C02H 120.5(7) . . ?
C01W C02N H02N 119.7 . . ?
C02H C02N H02N 119.7 . . ?
F00F C02O F00G 101.8(6) . . ?
F00F C02O C029 112.2(7) . . ?
F00G C02O C029 113.6(7) . . ?
F00L C02O F00F 107.7(7) . . ?
F00L C02O F00G 105.0(6) . . ?
F00L C02O C029 115.4(7) . . ?
C01I C02P H02I 109.5 . . ?
C01I C02P H02J 109.5 . . ?
C01I C02P H02K 109.5 . . ?
H02I C02P H02J 109.5 . . ?
H02I C02P H02K 109.5 . . ?
H02J C02P H02K 109.5 . . ?
C023 C02Q H02Q 119.9 . . ?
C02B C02Q C023 120.1(6) . . ?
C02B C02Q H02Q 119.9 . . ?
C028 C02R H02R 119.7 . . ?
C034 C02R C028 120.6(8) . . ?
C034 C02R H02R 119.7 . . ?
C010 C02S H02M 109.5 . . ?
C010 C02S H02O 109.5 . . ?
C010 C02S H02P 109.5 . . ?
H02M C02S H02O 109.5 . . ?
H02M C02S H02P 109.5 . . ?
H02O C02S H02P 109.5 . . ?
C01H C02T H02S 109.5 . . ?
C01H C02T H02T 109.5 . . ?
C01H C02T H02U 109.5 . . ?
H02S C02T H02T 109.5 . . ?
H02S C02T H02U 109.5 . . ?
H02T C02T H02U 109.5 . . ?
C010 C02U H02V 109.5 . . ?
C010 C02U H02W 109.5 . . ?
C010 C02U H02X 109.5 . . ?
H02V C02U H02W 109.5 . . ?
H02V C02U H02X 109.5 . . ?
H02W C02U H02X 109.5 . . ?
C02L C02W H02Y 120.0 . . ?
C02L C02W C037 119.9(8) . . ?
C037 C02W H02Y 120.0 . . ?
C026 C02X H1 121.2 . . ?
C026 C02X C02Z 117.6(7) . . ?
C02Z C02X H1 121.2 . . ?
C01H C02Y H02Z 109.5 . . ?
C01H C02Y H 109.5 . . ?
C01H C02Y HA 109.5 . . ?
H02Z C02Y H 109.5 . . ?
H02Z C02Y HA 109.5 . . ?
H C02Y HA 109.5 . . ?
C02M C02Z C02X 121.0(7) . . ?
C02M C02Z C3 118.9(7) . . ?
C02X C02Z C3 119.8(7) . . ?
C02D C030 H030 119.8 . . ?
C03F C030 C02D 120.3(8) . . ?
C03F C030 H030 119.8 . . ?
F009 C031 F00M 106.9(6) . . ?
F009 C031 F00R 103.3(6) . . ?
F009 C031 C026 114.5(6) . . ?
F00M C031 F00R 105.9(6) . . ?
F00M C031 C026 113.7(6) . . ?
F00R C031 C026 111.8(7) . . ?
C02D C032 H032 121.0 . . ?
C03D C032 C02D 118.1(9) . . ?
C03D C032 H032 121.0 . . ?
C02R C034 H034 119.8 . . ?
C037 C034 C02R 120.5(7) . . ?
C037 C034 H034 119.8 . . ?
N020 C035 H03A 109.5 . . ?
N020 C035 H03B 109.5 . . ?
N020 C035 H03C 109.5 . . ?
H03A C035 H03B 109.5 . . ?
H03A C035 H03C 109.5 . . ?
H03B C035 H03C 109.5 . . ?
C01H C036 H03D 109.5 . . ?
C01H C036 H03E 109.5 . . ?
C01H C036 H03F 109.5 . . ?
H03D C036 H03E 109.5 . . ?
H03D C036 H03F 109.5 . . ?
H03E C036 H03F 109.5 . . ?
C02W C037 H037 119.7 . . ?
C034 C037 C02W 120.5(8) . . ?
C034 C037 H037 119.7 . . ?
N020 C03B H03G 109.5 . . ?
N020 C03B H03H 109.5 . . ?
N020 C03B H03I 109.5 . . ?
H03G C03B H03H 109.5 . . ?
H03G C03B H03I 109.5 . . ?
H03H C03B H03I 109.5 . . ?
C032 C03D H03J 119.4 . . ?
C03E C03D C032 121.2(9) . . ?
C03E C03D H03J 119.4 . . ?
C03D C03E H03K 118.3 . . ?
C03D C03E C03F 123.4(8) . . ?
C03F C03E H03K 118.3 . . ?
C030 C03F C03E 116.5(9) . . ?
C030 C03F H03L 121.7 . . ?
C03E C03F H03L 121.7 . . ?
C02Z C3 F7 108.8(7) . . ?
F4 C3 C02Z 115.8(8) . . ?
F4 C3 F5 97.0(8) . . ?
F4 C3 F1 119.9(9) . . ?
F5 C3 C02Z 106.8(7) . . ?
F18 C3 C02Z 117.6(8) . . ?
F18 C3 F7 116.5(9) . . ?
F18 C3 F3 105.2(9) . . ?
F3 C3 C02Z 114.3(8) . . ?
F3 C3 F7 91.7(8) . . ?
F1 C3 C02Z 116.3(8) . . ?
F1 C3 F5 94.9(8) . . ?

loop_
_geom_bond_atom_site_label_1
_geom_bond_atom_site_label_2
_geom_bond_distance
_geom_bond_site_symmetry_2
_geom_bond_publ_flag
Sb01 Cl02 2.4712(19) . ?
Sb01 N00D 2.078(5) . ?
Sb01 N00E 2.328(5) . ?
Sb01 N00I 2.299(5) . ?
Sb01 N00P 2.508(6) . ?
F003 C01S 1.335(8) . ?
F004 C01S 1.347(8) . ?
F005 C01S 1.339(8) . ?
F006 C02A 1.345(8) . ?
F007 C02A 1.338(8) . ?
F008 C02A 1.348(8) . ?
F009 C031 1.322(9) . ?
F00A C02C 1.343(9) . ?
F00B C02C 1.321(9) . ?
F00C C02C 1.342(9) . ?
N00D C00Q 1.381(8) . ?
N00D C016 1.399(7) . ?
N00E C00V 1.406(8) . ?
N00E C01N 1.310(9) . ?
F00F C02O 1.346(10) . ?
F00G C02O 1.354(10) . ?
F00H C01Z 1.310(9) . ?
N00I C014 1.314(8) . ?
N00I C01K 1.415(8) . ?
F00J C02K 1.274(9) . ?
F00K C01Z 1.333(9) . ?
F00L C02O 1.330(9) . ?
F00M C031 1.345(9) . ?
C00O C00Y 1.409(9) . ?
C00O C015 1.387(9) . ?
C00O B02J 1.630(10) . ?
N00P C01W 1.350(9) . ?
N00P C02E 1.342(9) . ?
C00Q C00V 1.414(8) . ?
C00Q C00X 1.382(8) . ?
F00R C031 1.363(10) . ?
C00S C00T 1.399(8) . ?
C00S C018 1.389(9) . ?
C00S B02J 1.645(10) . ?
C00T H00T 0.9500 . ?
C00T C00U 1.394(10) . ?
C00U C01E 1.372(10) . ?
C00U C01Z 1.477(10) . ?
C00V C013 1.381(9) . ?
C00W C010 1.537(8) . ?
C00W C013 1.378(8) . ?
C00W C01C 1.402(8) . ?
C00X C01C 1.387(9) . ?
C00X C01I 1.543(8) . ?
C00Y H00Y 0.9500 . ?
C00Y C019 1.384(9) . ?
C00Z C014 1.468(8) . ?
C00Z C017 1.390(9) . ?
C00Z C023 1.403(9) . ?
C010 C02F 1.523(9) . ?
C010 C02S 1.531(9) . ?
C010 C02U 1.529(10) . ?
F011 C01Z 1.317(9) . ?
C012 H012 0.9500 . ?
C012 C019 1.384(9) . ?
C012 C01U 1.390(9) . ?
C013 H013 0.9500 . ?
C014 C01A 1.477(8) . ?
C015 H015 0.9500 . ?
C015 C01U 1.381(9) . ?
C016 C01K 1.396(8) . ?
C016 C01O 1.396(8) . ?
C017 H017 0.9500 . ?
C017 C01L 1.387(9) . ?
C018 H018 0.9500 . ?
C018 C01B 1.392(10) . ?
C019 C02A 1.489(9) . ?
C01A C01D 1.395(9) . ?
C01A C01Y 1.386(8) . ?
C01B C01E 1.384(9) . ?
C01B C02C 1.492(10) . ?
C01C H01C 0.9500 . ?
C01D H01D 0.9500 . ?
C01D C022 1.384(9) . ?
C01E H01E 0.9500 . ?
C01F H01F 0.9500 . ?
C01F C01K 1.400(8) . ?
C01F C01Q 1.387(9) . ?
F01G C02K 1.297(10) . ?
C01H C01Q 1.536(9) . ?
C01H C02T 1.514(9) . ?
C01H C02Y 1.534(10) . ?
C01H C036 1.533(10) . ?
C01I C01O 1.519(9) . ?
C01I C02I 1.536(9) . ?
C01I C02P 1.531(9) . ?
C01J C01M 1.386(10) . ?
C01J C01T 1.384(10) . ?
C01J B02J 1.654(11) . ?
C01L H01L 0.9500 . ?
C01L C02B 1.373(9) . ?
C01M H01M 0.9500 . ?
C01M C025 1.394(11) . ?
C01N C028 1.467(11) . ?
C01N C02D 1.476(10) . ?
C01O C01X 1.400(8) . ?
C01P C01R 1.397(9) . ?
C01P B02J 1.634(10) . ?
C01P C02M 1.395(10) . ?
C01Q C01X 1.402(9) . ?
C01R H01R 0.9500 . ?
C01R C026 1.377(10) . ?
C01S C01U 1.488(9) . ?
C01T H01T 0.9500 . ?
C01T C029 1.375(10) . ?
C01V H01V 0.9500 . ?
C01V C021 1.384(9) . ?
C01V C022 1.384(9) . ?
C01W H01W 0.9500 . ?
C01W C02N 1.369(11) . ?
C01X H01X 0.9500 . ?
C01Y H01Y 0.9500 . ?
C01Y C021 1.388(8) . ?
N020 C02H 1.358(10) . ?
N020 C035 1.462(10) . ?
N020 C03B 1.463(9) . ?
C021 H021 0.9500 . ?
C022 H022 0.9500 . ?
C023 H023 0.9500 . ?
C023 C02Q 1.387(9) . ?
C024 H024 0.9500 . ?
C024 C025 1.380(10) . ?
C024 C029 1.383(11) . ?
C025 C02K 1.480(11) . ?
C026 C02X 1.367(10) . ?
C026 C031 1.472(9) . ?
C027 H027 0.9500 . ?
C027 C02E 1.371(11) . ?
C027 C02H 1.410(11) . ?
C028 C02L 1.403(11) . ?
C028 C02R 1.388(10) . ?
C029 C02O 1.476(11) . ?
C02B H02B 0.9500 . ?
C02B C02Q 1.381(10) . ?
C02D C030 1.391(12) . ?
C02D C032 1.410(11) . ?
C02E H02E 0.9500 . ?
C02F H02A 0.9800 . ?
C02F H02C 0.9800 . ?
C02F H02D 0.9800 . ?
F02G C02K 1.350(10) . ?
C02H C02N 1.411(10) . ?
C02I H02F 0.9800 . ?
C02I H02G 0.9800 . ?
C02I H02H 0.9800 . ?
C02L H02L 0.9500 . ?
C02L C02W 1.375(11) . ?
C02M H02 0.9500 . ?
C02M C02Z 1.374(10) . ?
C02N H02N 0.9500 . ?
C02P H02I 0.9800 . ?
C02P H02J 0.9800 . ?
C02P H02K 0.9800 . ?
C02Q H02Q 0.9500 . ?
C02R H02R 0.9500 . ?
C02R C034 1.388(11) . ?
C02S H02M 0.9800 . ?
C02S H02O 0.9800 . ?
C02S H02P 0.9800 . ?
C02T H02S 0.9800 . ?
C02T H02T 0.9800 . ?
C02T H02U 0.9800 . ?
C02U H02V 0.9800 . ?
C02U H02W 0.9800 . ?
C02U H02X 0.9800 . ?
C02W H02Y 0.9500 . ?
C02W C037 1.402(10) . ?
C02X H1 0.9500 . ?
C02X C02Z 1.392(10) . ?
C02Y H02Z 0.9800 . ?
C02Y H 0.9800 . ?
C02Y HA 0.9800 . ?
C02Z C3 1.488(10) . ?
C030 H030 0.9500 . ?
C030 C03F 1.390(10) . ?
C032 H032 0.9500 . ?
C032 C03D 1.395(10) . ?
C034 H034 0.9500 . ?
C034 C037 1.337(11) . ?
C035 H03A 0.9800 . ?
C035 H03B 0.9800 . ?
C035 H03C 0.9800 . ?
C036 H03D 0.9800 . ?
C036 H03E 0.9800 . ?
C036 H03F 0.9800 . ?
C037 H037 0.9500 . ?
C03B H03G 0.9800 . ?
C03B H03H 0.9800 . ?
C03B H03I 0.9800 . ?
C03D H03J 0.9500 . ?
C03D C03E 1.293(12) . ?
C03E H03K 0.9500 . ?
C03E C03F 1.434(13) . ?
C03F H03L 0.9500 . ?
C3 F4 1.303(13) . ?
C3 F5 1.472(14) . ?
C3 F18 1.286(12) . ?
C3 F7 1.581(14) . ?
C3 F3 1.301(14) . ?
C3 F1 1.319(13) . ?

loop_
_geom_torsion_atom_site_label_1
_geom_torsion_atom_site_label_2
_geom_torsion_atom_site_label_3
_geom_torsion_atom_site_label_4
_geom_torsion
_geom_torsion_site_symmetry_1
_geom_torsion_site_symmetry_2
_geom_torsion_site_symmetry_3
_geom_torsion_site_symmetry_4
_geom_torsion_publ_flag
Sb01 N00D C00Q C00V -10.9(8) . . . . ?
Sb01 N00D C00Q C00X 169.2(5) . . . . ?
Sb01 N00D C016 C01K 14.3(8) . . . . ?
Sb01 N00D C016 C01O -167.6(5) . . . . ?
Sb01 N00E C00V C00Q 4.6(7) . . . . ?
Sb01 N00E C00V C013 -170.5(6) . . . . ?
Sb01 N00E C01N C028 -136.4(6) . . . . ?
Sb01 N00E C01N C02D 38.0(8) . . . . ?
Sb01 N00I C014 C00Z -33.2(8) . . . . ?
Sb01 N00I C014 C01A 142.5(5) . . . . ?
Sb01 N00I C01K C016 -12.8(7) . . . . ?
Sb01 N00I C01K C01F 164.0(5) . . . . ?
Sb01 N00P C01W C02N 179.9(5) . . . . ?
Sb01 N00P C02E C027 178.8(5) . . . . ?
F003 C01S C01U C012 5.6(10) . . . . ?
F003 C01S C01U C015 -174.4(6) . . . . ?
F004 C01S C01U C012 -114.2(7) . . . . ?
F004 C01S C01U C015 65.8(8) . . . . ?
F005 C01S C01U C012 127.4(7) . . . . ?
F005 C01S C01U C015 -52.6(8) . . . . ?
N00D C00Q C00V N00E 3.2(9) . . . . ?
N00D C00Q C00V C013 178.4(6) . . . . ?
N00D C00Q C00X C01C 179.5(6) . . . . ?
N00D C00Q C00X C01I 2.3(10) . . . . ?
N00D C016 C01K N00I 0.4(9) . . . . ?
N00D C016 C01K C01F -176.4(6) . . . . ?
N00D C016 C01O C01I -6.5(10) . . . . ?
N00D C016 C01O C01X 179.2(6) . . . . ?
N00E C00V C013 C00W 176.8(7) . . . . ?
N00E C01N C028 C02L 45.3(11) . . . . ?
N00E C01N C028 C02R -140.0(7) . . . . ?
N00E C01N C02D C030 36.5(10) . . . . ?
N00E C01N C02D C032 -140.2(7) . . . . ?
N00I C014 C01A C01D -46.7(9) . . . . ?
N00I C014 C01A C01Y 136.5(7) . . . . ?
C00O C00Y C019 C012 -2.3(10) . . . . ?
C00O C00Y C019 C02A 176.7(6) . . . . ?
C00O C015 C01U C012 -1.5(11) . . . . ?
C00O C015 C01U C01S 178.5(6) . . . . ?
N00P C01W C02N C02H 1.4(11) . . . . ?
C00Q N00D C016 C01K 174.0(6) . . . . ?
C00Q N00D C016 C01O -7.9(9) . . . . ?
C00Q C00V C013 C00W 2.1(11) . . . . ?
C00Q C00X C01C C00W 2.3(11) . . . . ?
C00Q C00X C01I C01O -14.9(9) . . . . ?
C00Q C00X C01I C02I 102.4(7) . . . . ?
C00Q C00X C01I C02P -138.3(7) . . . . ?
C00S C00T C00U C01E 0.3(11) . . . . ?
C00S C00T C00U C01Z -178.6(7) . . . . ?
C00S C018 C01B C01E -0.5(11) . . . . ?
C00S C018 C01B C02C 177.1(7) . . . . ?
C00T C00S C018 C01B -0.7(11) . . . . ?
C00T C00S B02J C00O -80.4(8) . . . . ?
C00T C00S B02J C01J 41.9(9) . . . . ?
C00T C00S B02J C01P 156.1(7) . . . . ?
C00T C00U C01E C01B -1.6(11) . . . . ?
C00T C00U C01Z F00H -163.3(7) . . . . ?
C00T C00U C01Z F00K -43.6(10) . . . . ?
C00T C00U C01Z F011 75.2(10) . . . . ?
C00V N00E C01N C028 17.4(11) . . . . ?
C00V N00E C01N C02D -168.2(6) . . . . ?
C00V C00Q C00X C01C -0.4(10) . . . . ?
C00V C00Q C00X C01I -177.6(6) . . . . ?
C00X C00Q C00V N00E -176.9(6) . . . . ?
C00X C00Q C00V C013 -1.7(10) . . . . ?
C00X C01I C01O C016 16.8(9) . . . . ?
C00X C01I C01O C01X -169.1(6) . . . . ?
C00Y C00O C015 C01U 0.7(10) . . . . ?
C00Y C00O B02J C00S 88.6(7) . . . . ?
C00Y C00O B02J C01J -33.1(9) . . . . ?
C00Y C00O B02J C01P -150.4(7) . . . . ?
C00Y C019 C02A F006 52.3(8) . . . . ?
C00Y C019 C02A F007 172.9(6) . . . . ?
C00Y C019 C02A F008 -67.2(9) . . . . ?
C00Z C014 C01A C01D 129.0(7) . . . . ?
C00Z C014 C01A C01Y -47.8(9) . . . . ?
C00Z C017 C01L C02B -1.7(10) . . . . ?
C00Z C023 C02Q C02B -2.4(10) . . . . ?
C010 C00W C013 C00V 177.2(6) . . . . ?
C010 C00W C01C C00X -179.5(7) . . . . ?
C012 C019 C02A F006 -128.7(7) . . . . ?
C012 C019 C02A F007 -8.2(10) . . . . ?
C012 C019 C02A F008 111.8(7) . . . . ?
C013 C00W C010 C02F 27.7(9) . . . . ?
C013 C00W C010 C02S 149.4(7) . . . . ?
C013 C00W C010 C02U -92.0(7) . . . . ?
C013 C00W C01C C00X -1.9(11) . . . . ?
C014 N00I C01K C016 145.0(6) . . . . ?
C014 N00I C01K C01F -38.3(10) . . . . ?
C014 C00Z C017 C01L -175.5(6) . . . . ?
C014 C00Z C023 C02Q 177.6(6) . . . . ?
C014 C01A C01D C022 -179.0(6) . . . . ?
C014 C01A C01Y C021 -179.3(6) . . . . ?
C015 C00O C00Y C019 1.2(10) . . . . ?
C015 C00O B02J C00S -86.0(7) . . . . ?
C015 C00O B02J C01J 152.3(6) . . . . ?
C015 C00O B02J C01P 35.0(10) . . . . ?
C016 N00D C00Q C00V -170.1(6) . . . . ?
C016 N00D C00Q C00X 10.0(10) . . . . ?
C016 C01O C01X C01Q -1.7(10) . . . . ?
C017 C00Z C014 N00I 142.3(6) . . . . ?
C017 C00Z C014 C01A -33.6(9) . . . . ?
C017 C00Z C023 C02Q -0.6(10) . . . . ?
C017 C01L C02B C02Q -1.5(10) . . . . ?
C018 C00S C00T C00U 0.8(11) . . . . ?
C018 C00S B02J C00O 93.1(8) . . . . ?
C018 C00S B02J C01J -144.5(7) . . . . ?
C018 C00S B02J C01P -30.4(10) . . . . ?
C018 C01B C01E C00U 1.7(11) . . . . ?
C018 C01B C02C F00A -78.5(9) . . . . ?
C018 C01B C02C F00B 160.5(7) . . . . ?
C018 C01B C02C F00C 39.4(9) . . . . ?
C019 C012 C01U C015 0.4(10) . . . . ?
C019 C012 C01U C01S -179.6(6) . . . . ?
C01A C01D C022 C01V -0.3(10) . . . . ?
C01A C01Y C021 C01V -2.9(10) . . . . ?
C01C C00W C010 C02F -154.9(7) . . . . ?
C01C C00W C010 C02S -33.2(9) . . . . ?
C01C C00W C010 C02U 85.4(8) . . . . ?
C01C C00W C013 C00V -0.3(10) . . . . ?
C01C C00X C01I C01O 168.0(6) . . . . ?
C01C C00X C01I C02I -74.7(8) . . . . ?
C01C C00X C01I C02P 44.6(9) . . . . ?
C01D C01A C01Y C021 3.8(10) . . . . ?
C01E C00U C01Z F00H 17.8(11) . . . . ?
C01E C00U C01Z F00K 137.5(8) . . . . ?
C01E C00U C01Z F011 -103.7(9) . . . . ?
C01E C01B C02C F00A 99.1(8) . . . . ?
C01E C01B C02C F00B -21.9(11) . . . . ?
C01E C01B C02C F00C -143.0(7) . . . . ?
C01F C01Q C01X C01O 3.4(10) . . . . ?
C01H C01Q C01X C01O -179.8(6) . . . . ?
C01I C00X C01C C00W 179.4(6) . . . . ?
C01I C01O C01X C01Q -176.0(6) . . . . ?
C01J C01M C025 C024 -2.1(12) . . . . ?
C01J C01M C025 C02K -179.7(7) . . . . ?
C01J C01T C029 C024 2.1(12) . . . . ?
C01J C01T C029 C02O 178.8(7) . . . . ?
C01K N00I C014 C00Z 170.6(6) . . . . ?
C01K N00I C014 C01A -13.7(10) . . . . ?
C01K C016 C01O C01I 171.6(6) . . . . ?
C01K C016 C01O C01X -2.7(10) . . . . ?
C01K C01F C01Q C01H -177.5(6) . . . . ?
C01K C01F C01Q C01X -0.7(10) . . . . ?
C01L C02B C02Q C023 3.5(10) . . . . ?
C01M C01J C01T C029 -1.2(11) . . . . ?
C01M C01J B02J C00O -39.2(9) . . . . ?
C01M C01J B02J C00S -156.3(6) . . . . ?
C01M C01J B02J C01P 84.7(8) . . . . ?
C01M C025 C02K F00J -42.5(12) . . . . ?
C01M C025 C02K F01G 83.6(9) . . . . ?
C01M C025 C02K F02G -165.8(7) . . . . ?
C01N N00E C00V C00Q -150.1(7) . . . . ?
C01N N00E C00V C013 34.9(11) . . . . ?
C01N C028 C02L C02W 175.1(7) . . . . ?
C01N C028 C02R C034 -174.9(7) . . . . ?
C01N C02D C030 C03F -175.2(7) . . . . ?
C01N C02D C032 C03D 174.6(7) . . . . ?
C01O C016 C01K N00I -177.7(6) . . . . ?
C01O C016 C01K C01F 5.5(10) . . . . ?
C01P C01R C026 C02X 0.0(13) . . . . ?
C01P C01R C026 C031 178.8(8) . . . . ?
C01P C02M C02Z C02X -2.0(13) . . . . ?
C01P C02M C02Z C3 173.0(8) . . . . ?
C01Q C01F C01K N00I 179.7(6) . . . . ?
C01Q C01F C01K C016 -3.7(10) . . . . ?
C01R C01P B02J C00O 26.2(11) . . . . ?
C01R C01P B02J C00S 143.5(8) . . . . ?
C01R C01P B02J C01J -96.7(8) . . . . ?
C01R C01P C02M C02Z -0.4(12) . . . . ?
C01R C026 C02X C02Z -2.3(13) . . . . ?
C01R C026 C031 F009 46.8(11) . . . . ?
C01R C026 C031 F00M 169.9(7) . . . . ?
C01R C026 C031 F00R -70.2(10) . . . . ?
C01T C01J C01M C025 1.1(11) . . . . ?
C01T C01J B02J C00O 146.1(7) . . . . ?
C01T C01J B02J C00S 29.0(9) . . . . ?
C01T C01J B02J C01P -90.0(8) . . . . ?
C01T C029 C02O F00F 61.8(10) . . . . ?
C01T C029 C02O F00G -53.0(10) . . . . ?
C01T C029 C02O F00L -174.3(7) . . . . ?
C01U C012 C019 C00Y 1.4(10) . . . . ?
C01U C012 C019 C02A -177.6(6) . . . . ?
C01W N00P C02E C027 -0.4(10) . . . . ?
C01Y C01A C01D C022 -2.2(9) . . . . ?
C01Z C00U C01E C01B 177.3(7) . . . . ?
N020 C02H C02N C01W -180.0(7) . . . . ?
C021 C01V C022 C01D 1.3(10) . . . . ?
C022 C01V C021 C01Y 0.3(10) . . . . ?
C023 C00Z C014 N00I -35.9(9) . . . . ?
C023 C00Z C014 C01A 148.2(6) . . . . ?
C023 C00Z C017 C01L 2.7(10) . . . . ?
C024 C025 C02K F00J 139.9(8) . . . . ?
C024 C025 C02K F01G -94.1(10) . . . . ?
C024 C025 C02K F02G 16.6(11) . . . . ?
C024 C029 C02O F00F -121.6(8) . . . . ?
C024 C029 C02O F00G 123.6(8) . . . . ?
C024 C029 C02O F00L 2.3(12) . . . . ?
C025 C024 C029 C01T -2.9(12) . . . . ?
C025 C024 C029 C02O -179.5(8) . . . . ?
C026 C02X C02Z C02M 3.4(13) . . . . ?
C026 C02X C02Z C3 -171.6(8) . . . . ?
C027 C02H C02N C01W -0.4(10) . . . . ?
C028 C01N C02D C030 -148.8(7) . . . . ?
C028 C01N C02D C032 34.5(10) . . . . ?
C028 C02L C02W C037 -0.3(11) . . . . ?
C028 C02R C034 C037 0.2(11) . . . . ?
C029 C024 C025 C01M 2.9(12) . . . . ?
C029 C024 C025 C02K -179.5(8) . . . . ?
C02C C01B C01E C00U -175.9(7) . . . . ?
C02D C01N C028 C02L -129.0(7) . . . . ?
C02D C01N C028 C02R 45.7(10) . . . . ?
C02D C030 C03F C03E -0.6(11) . . . . ?
C02D C032 C03D C03E 2.0(12) . . . . ?
C02E N00P C01W C02N -1.0(10) . . . . ?
C02E C027 C02H N020 178.7(7) . . . . ?
C02E C027 C02H C02N -0.9(10) . . . . ?
C02H C027 C02E N00P 1.3(11) . . . . ?
C02I C01I C01O C016 -100.7(7) . . . . ?
C02I C01I C01O C01X 73.4(8) . . . . ?
B02J C00O C00Y C019 -173.8(6) . . . . ?
B02J C00O C015 C01U 175.6(7) . . . . ?
B02J C00S C00T C00U 174.8(7) . . . . ?
B02J C00S C018 C01B -174.6(7) . . . . ?
B02J C01J C01M C025 -174.0(7) . . . . ?
B02J C01J C01T C029 173.8(7) . . . . ?
B02J C01P C01R C026 175.0(8) . . . . ?
B02J C01P C02M C02Z -174.4(8) . . . . ?
C02L C028 C02R C034 -0.2(11) . . . . ?
C02L C02W C037 C034 0.4(11) . . . . ?
C02M C01P C01R C026 1.4(12) . . . . ?
C02M C01P B02J C00O -160.5(7) . . . . ?
C02M C01P B02J C00S -43.2(10) . . . . ?
C02M C01P B02J C01J 76.6(8) . . . . ?
C02M C02Z C3 F4 -131.3(10) . . . . ?
C02M C02Z C3 F5 121.9(9) . . . . ?
C02M C02Z C3 F18 173.4(10) . . . . ?
C02M C02Z C3 F7 -51.5(11) . . . . ?
C02M C02Z C3 F3 49.4(13) . . . . ?
C02M C02Z C3 F1 17.6(13) . . . . ?
C02P C01I C01O C016 139.9(6) . . . . ?
C02P C01I C01O C01X -46.0(8) . . . . ?
C02R C028 C02L C02W 0.2(11) . . . . ?
C02R C034 C037 C02W -0.3(11) . . . . ?
C02T C01H C01Q C01F -19.6(9) . . . . ?
C02T C01H C01Q C01X 163.7(6) . . . . ?
C02X C026 C031 F009 -134.4(8) . . . . ?
C02X C026 C031 F00M -11.2(12) . . . . ?
C02X C026 C031 F00R 108.6(9) . . . . ?
C02X C02Z C3 F4 43.7(13) . . . . ?
C02X C02Z C3 F5 -63.0(11) . . . . ?
C02X C02Z C3 F18 -11.5(14) . . . . ?
C02X C02Z C3 F7 123.6(9) . . . . ?
C02X C02Z C3 F3 -135.6(10) . . . . ?
C02X C02Z C3 F1 -167.3(9) . . . . ?
C02Y C01H C01Q C01F 101.0(7) . . . . ?
C02Y C01H C01Q C01X -75.7(8) . . . . ?
C030 C02D C032 C03D -2.1(11) . . . . ?
C031 C026 C02X C02Z 178.8(8) . . . . ?
C032 C02D C030 C03F 1.5(11) . . . . ?
C032 C03D C03E C03F -1.2(13) . . . . ?
C035 N020 C02H C027 -170.7(7) . . . . ?
C035 N020 C02H C02N 8.9(10) . . . . ?
C036 C01H C01Q C01F -140.2(7) . . . . ?
C036 C01H C01Q C01X 43.1(9) . . . . ?
C03B N020 C02H C027 -3.5(10) . . . . ?
C03B N020 C02H C02N 176.1(7) . . . . ?
C03D C03E C03F C030 0.5(12) . . . . ?

loop_
_smtbx_masks_void_nr
_smtbx_masks_void_average_x
_smtbx_masks_void_average_y
_smtbx_masks_void_average_z
_smtbx_masks_void_volume
_smtbx_masks_void_count_electrons
_smtbx_masks_void_content
1 -0.704 0.000 -0.688 1295.8 291.3 ?
